data_7201527
loop_
_publ_author_name
'Schmidtmann, Marc'
'Wilson, Chick C.'

_publ_section_title
;
 Hydrogen transfer in pentachlorophenol -- dimethylpyridine complexes
;
_journal_issue 2
_journal_name_full CrystEngComm
_journal_page_first 177
_journal_paper_doi 10.1039/b709110a
_journal_volume 10
_journal_year 2008
_chemical_formula_sum 'C13 H10 Cl5 N O'
_chemical_formula_weight 373.47
_chemical_name_systematic
;
?
;
_space_group_IT_number 2
_symmetry_cell_setting triclinic
_symmetry_space_group_name_Hall '-P 1'
_symmetry_space_group_name_H-M 'P -1'
_atom_sites_solution_hydrogens geom
_atom_sites_solution_primary direct
_atom_sites_solution_secondary difmap
_audit_creation_method SHELXL-97
_cell_angle_alpha 77.42(3)
_cell_angle_beta 82.55(3)
_cell_angle_gamma 88.70(3)
_cell_formula_units_Z 2
_cell_length_a 6.9077(14)
_cell_length_b 8.6625(17)
_cell_length_c 12.910(3)
_cell_measurement_temperature 100(2)
_cell_volume 747.6(3)
_computing_cell_refinement fsprocess
_computing_data_collection 'CrystalClear (Rigaku/MSC Inc., 2006)'
_computing_data_reduction fsprocess
_computing_molecular_graphics 'Bruker AXS XP'
_computing_structure_refinement 'SHELXL-97 (Sheldrick, 1997)'
_computing_structure_solution 'SHELXS-97 (Sheldrick, 1990)'
_diffrn_ambient_temperature 100(2)
_diffrn_measured_fraction_theta_full 0.995
_diffrn_measured_fraction_theta_max 0.995
_diffrn_measurement_device_type 'Rigaku R-Axis Rapid IP area detector'
_diffrn_measurement_method 'omega scans'
_diffrn_radiation_monochromator graphite
_diffrn_radiation_source 'fine-focus sealed tube'
_diffrn_radiation_type MoK\a
_diffrn_radiation_wavelength 0.71073
_diffrn_reflns_av_R_equivalents 0.0825
_diffrn_reflns_av_sigmaI/netI 0.0718
_diffrn_reflns_limit_h_max 8
_diffrn_reflns_limit_h_min -8
_diffrn_reflns_limit_k_max 11
_diffrn_reflns_limit_k_min -11
_diffrn_reflns_limit_l_max 16
_diffrn_reflns_limit_l_min -16
_diffrn_reflns_number 14213
_diffrn_reflns_theta_full 27.48
_diffrn_reflns_theta_max 27.48
_diffrn_reflns_theta_min 3.19
_exptl_absorpt_coefficient_mu 0.963
_exptl_absorpt_correction_T_max 0.9904
_exptl_absorpt_correction_T_min 0.8308
_exptl_absorpt_correction_type multi-scan
_exptl_absorpt_process_details 'fsprocess (Higashi, 2001)'
_exptl_crystal_colour colorless
_exptl_crystal_density_diffrn 1.659
_exptl_crystal_density_method 'not measured'
_exptl_crystal_description plate
_exptl_crystal_F_000 376
_exptl_crystal_size_max 0.20
_exptl_crystal_size_mid 0.15
_exptl_crystal_size_min 0.01
_refine_diff_density_max 2.789
_refine_diff_density_min -2.035
_refine_diff_density_rms 0.222
_refine_ls_extinction_method none
_refine_ls_goodness_of_fit_ref 1.073
_refine_ls_hydrogen_treatment constr
_refine_ls_matrix_type full
_refine_ls_number_parameters 183
_refine_ls_number_reflns 3392
_refine_ls_number_restraints 0
_refine_ls_restrained_S_all 1.073
_refine_ls_R_factor_all 0.1445
_refine_ls_R_factor_gt 0.1185
_refine_ls_shift/su_max 0.000
_refine_ls_shift/su_mean 0.000
_refine_ls_structure_factor_coef Fsqd
_refine_ls_weighting_details 'calc w=1/[\s^2^(Fo^2^)+(0.0700P)^2^+18.0000P] where P=(Fo^2^+2Fc^2^)/3'
_refine_ls_weighting_scheme calc
_refine_ls_wR_factor_gt 0.2837
_refine_ls_wR_factor_ref 0.3001
_reflns_number_gt 2460
_reflns_number_total 3392
_reflns_threshold_expression >2sigma(I)
_cod_data_source_file b709110a.txt
_cod_data_source_block 35lpcp3
_cod_database_code 7201527

loop_
_symmetry_equiv_pos_as_xyz
'x, y, z'
'-x, -y, -z'

loop_
_atom_site_label
_atom_site_type_symbol
_atom_site_fract_x
_atom_site_fract_y
_atom_site_fract_z
_atom_site_U_iso_or_equiv
_atom_site_adp_type
_atom_site_occupancy
_atom_site_symmetry_multiplicity
_atom_site_calc_flag
_atom_site_refinement_flags
_atom_site_disorder_assembly
_atom_site_disorder_group
Cl1 Cl 0.2063(7) 0.1950(3) 0.11595(18) 0.0639(12) Uani 1 1 d . . .
Cl2 Cl 0.1188(3) 0.0612(2) 0.36146(15) 0.0243(5) Uani 1 1 d . . .
Cl3 Cl 0.1001(4) -0.3028(2) 0.45104(16) 0.0278(5) Uani 1 1 d . . .
Cl4 Cl 0.1647(3) -0.5330(2) 0.29462(16) 0.0223(5) Uani 1 1 d . . .
Cl5 Cl 0.2496(7) -0.3947(3) 0.0483(2) 0.0703(13) Uani 1 1 d . . .
N1 N 0.2975(17) 0.2059(9) -0.1501(6) 0.044(2) Uani 1 1 d . . .
O1 O 0.259(3) -0.0605(9) -0.0120(6) 0.131(7) Uani 1 1 d . . .
H1A H 0.2605 0.0387 -0.0292 0.050 Uiso 1 1 calc R . .
C1 C 0.220(2) -0.1068(11) 0.0934(8) 0.055(4) Uani 1 1 d . . .
C2 C 0.1919(18) -0.0069(10) 0.1654(7) 0.036(2) Uani 1 1 d . . .
C3 C 0.1528(12) -0.0656(9) 0.2737(6) 0.0201(16) Uani 1 1 d . . .
C4 C 0.1450(12) -0.2279(9) 0.3161(6) 0.0184(15) Uani 1 1 d . . .
C5 C 0.1741(13) -0.3300(9) 0.2451(7) 0.0221(17) Uani 1 1 d . . .
C6 C 0.2112(19) -0.2700(10) 0.1368(7) 0.037(3) Uani 1 1 d . . .
C7 C 0.3290(14) 0.1498(10) -0.2403(7) 0.0278(19) Uani 1 1 d . . .
H7A H 0.3306 0.0385 -0.2341 0.033 Uiso 1 1 calc R . .
C8 C 0.3587(12) 0.2457(10) -0.3407(6) 0.0223(16) Uani 1 1 d . . .
C9 C 0.3539(12) 0.4082(9) -0.3476(6) 0.0200(16) Uani 1 1 d . . .
H9A H 0.3740 0.4777 -0.4160 0.024 Uiso 1 1 calc R . .
C10 C 0.3206(13) 0.4715(10) -0.2567(7) 0.0250(18) Uani 1 1 d . . .
C11 C 0.2932(16) 0.3620(10) -0.1577(7) 0.032(2) Uani 1 1 d . . .
H11A H 0.2707 0.4009 -0.0939 0.038 Uiso 1 1 calc R . .
C12 C 0.3923(15) 0.1739(12) -0.4368(7) 0.033(2) Uani 1 1 d . . .
H12A H 0.3131 0.0775 -0.4240 0.049 Uiso 1 1 calc R . .
H12B H 0.5307 0.1476 -0.4501 0.049 Uiso 1 1 calc R . .
H12C H 0.3549 0.2495 -0.4992 0.049 Uiso 1 1 calc R . .
C13 C 0.3191(14) 0.6485(10) -0.2581(9) 0.037(2) Uani 1 1 d . . .
H13A H 0.3175 0.6638 -0.1850 0.055 Uiso 1 1 calc R . .
H13B H 0.2027 0.6966 -0.2875 0.055 Uiso 1 1 calc R . .
H13C H 0.4363 0.6985 -0.3026 0.055 Uiso 1 1 calc R . .

loop_
_atom_site_aniso_label
_atom_site_aniso_U_11
_atom_site_aniso_U_22
_atom_site_aniso_U_33
_atom_site_aniso_U_23
_atom_site_aniso_U_13
_atom_site_aniso_U_12
Cl1 0.161(4) 0.0095(9) 0.0168(11) -0.0017(8) 0.0046(15) -0.0074(14)
Cl2 0.0367(11) 0.0189(9) 0.0175(9) -0.0053(7) -0.0013(8) -0.0012(8)
Cl3 0.0467(13) 0.0181(9) 0.0166(9) -0.0017(7) 0.0008(8) -0.0025(8)
Cl4 0.0324(11) 0.0117(8) 0.0231(9) -0.0043(7) -0.0038(8) 0.0003(7)
Cl5 0.173(4) 0.0139(10) 0.0221(12) -0.0083(9) 0.0014(17) -0.0028(16)
N1 0.094(8) 0.016(4) 0.021(4) -0.003(3) -0.001(4) -0.003(4)
O1 0.36(2) 0.009(3) 0.015(4) -0.003(3) -0.003(7) 0.000(7)
C1 0.132(13) 0.012(4) 0.019(5) -0.003(3) -0.007(6) -0.007(6)
C2 0.082(8) 0.009(4) 0.016(4) -0.002(3) -0.004(4) -0.003(4)
C3 0.028(4) 0.015(4) 0.018(4) -0.006(3) 0.001(3) -0.004(3)
C4 0.023(4) 0.014(3) 0.019(4) -0.004(3) -0.004(3) -0.001(3)
C5 0.033(4) 0.011(3) 0.022(4) -0.004(3) -0.001(3) -0.001(3)
C6 0.086(8) 0.009(4) 0.017(4) -0.006(3) -0.006(4) -0.002(4)
C7 0.037(5) 0.021(4) 0.023(4) -0.001(3) 0.003(4) -0.004(4)
C8 0.022(4) 0.028(4) 0.019(4) -0.007(3) -0.004(3) 0.001(3)
C9 0.021(4) 0.015(3) 0.020(4) 0.006(3) -0.004(3) 0.001(3)
C10 0.032(5) 0.017(4) 0.024(4) -0.003(3) 0.001(3) -0.003(3)
C11 0.063(7) 0.014(4) 0.018(4) -0.007(3) 0.003(4) -0.006(4)
C12 0.043(5) 0.035(5) 0.022(4) -0.013(4) 0.000(4) -0.003(4)
C13 0.030(5) 0.011(4) 0.058(6) 0.003(4) 0.015(4) 0.003(3)

loop_
_atom_type_symbol
_atom_type_description
_atom_type_scat_dispersion_real
_atom_type_scat_dispersion_imag
_atom_type_scat_source
C C 0.0033 0.0016 'International Tables Vol C Tables 4.2.6.8 and 6.1.1.4'
H H 0.0000 0.0000 'International Tables Vol C Tables 4.2.6.8 and 6.1.1.4'
N N 0.0061 0.0033 'International Tables Vol C Tables 4.2.6.8 and 6.1.1.4'
O O 0.0106 0.0060 'International Tables Vol C Tables 4.2.6.8 and 6.1.1.4'
Cl Cl 0.1484 0.1585 'International Tables Vol C Tables 4.2.6.8 and 6.1.1.4'

loop_
_geom_angle_atom_site_label_1
_geom_angle_atom_site_label_2
_geom_angle_atom_site_label_3
_geom_angle
_geom_angle_site_symmetry_1
_geom_angle_site_symmetry_3
_geom_angle_publ_flag
C11 N1 C7 119.0(8) . . ?
C1 O1 H1A 109.5 . . ?
O1 C1 C2 125.6(8) . . ?
O1 C1 C6 117.4(8) . . ?
C2 C1 C6 117.0(8) . . ?
C3 C2 C1 121.6(8) . . ?
C3 C2 Cl1 119.7(6) . . ?
C1 C2 Cl1 118.7(7) . . ?
C2 C3 C4 121.0(7) . . ?
C2 C3 Cl2 120.6(6) . . ?
C4 C3 Cl2 118.3(6) . . ?
C3 C4 C5 118.2(7) . . ?
C3 C4 Cl3 121.5(6) . . ?
C5 C4 Cl3 120.2(6) . . ?
C6 C5 C4 120.3(7) . . ?
C6 C5 Cl4 120.1(6) . . ?
C4 C5 Cl4 119.6(6) . . ?
C5 C6 C1 121.9(8) . . ?
C5 C6 Cl5 120.7(6) . . ?
C1 C6 Cl5 117.3(7) . . ?
N1 C7 C8 123.2(8) . . ?
N1 C7 H7A 118.4 . . ?
C8 C7 H7A 118.4 . . ?
C7 C8 C9 117.2(8) . . ?
C7 C8 C12 119.8(8) . . ?
C9 C8 C12 123.0(8) . . ?
C10 C9 C8 121.6(7) . . ?
C10 C9 H9A 119.2 . . ?
C8 C9 H9A 119.2 . . ?
C9 C10 C11 116.3(7) . . ?
C9 C10 C13 124.4(8) . . ?
C11 C10 C13 119.2(8) . . ?
N1 C11 C10 122.6(8) . . ?
N1 C11 H11A 118.7 . . ?
C10 C11 H11A 118.7 . . ?
C8 C12 H12A 109.5 . . ?
C8 C12 H12B 109.5 . . ?
H12A C12 H12B 109.5 . . ?
C8 C12 H12C 109.5 . . ?
H12A C12 H12C 109.5 . . ?
H12B C12 H12C 109.5 . . ?
C10 C13 H13A 109.5 . . ?
C10 C13 H13B 109.5 . . ?
H13A C13 H13B 109.5 . . ?
C10 C13 H13C 109.5 . . ?
H13A C13 H13C 109.5 . . ?
H13B C13 H13C 109.5 . . ?

loop_
_geom_bond_atom_site_label_1
_geom_bond_atom_site_label_2
_geom_bond_distance
_geom_bond_site_symmetry_2
_geom_bond_publ_flag
Cl1 C2 1.727(8) . ?
Cl2 C3 1.734(8) . ?
Cl3 C4 1.711(8) . ?
Cl4 C5 1.735(8) . ?
Cl5 C6 1.729(9) . ?
N1 C11 1.334(11) . ?
N1 C7 1.346(12) . ?
O1 C1 1.326(12) . ?
O1 H1A 0.8400 . ?
C1 C2 1.394(12) . ?
C1 C6 1.403(12) . ?
C2 C3 1.373(11) . ?
C3 C4 1.393(10) . ?
C4 C5 1.400(11) . ?
C5 C6 1.373(12) . ?
C7 C8 1.372(12) . ?
C7 H7A 0.9500 . ?
C8 C9 1.391(11) . ?
C8 C12 1.495(11) . ?
C9 C10 1.390(12) . ?
C9 H9A 0.9500 . ?
C10 C11 1.409(12) . ?
C10 C13 1.529(11) . ?
C11 H11A 0.9500 . ?
C12 H12A 0.9800 . ?
C12 H12B 0.9800 . ?
C12 H12C 0.9800 . ?
C13 H13A 0.9800 . ?
C13 H13B 0.9800 . ?
C13 H13C 0.9800 . ?

loop_
_geom_hbond_atom_site_label_D
_geom_hbond_atom_site_label_H
_geom_hbond_atom_site_label_A
_geom_hbond_distance_DH
_geom_hbond_distance_HA
_geom_hbond_distance_DA
_geom_hbond_angle_DHA
_geom_hbond_site_symmetry_A
O1 H1A N1 0.84 1.88 2.586(11) 141.1 .

loop_
_cod_related_entry_id
_cod_related_entry_database
_cod_related_entry_code
1 ChemSpider 21119405
